data_4509643
loop_
_publ_author_name
'Soegiarto, Airon C.'
'Ward, Michael D.'

_publ_section_title
;
 Directed Organization of Dye Aggregates in Hydrogen-Bonded Host
 Frameworks
;
_journal_issue 8
_journal_name_full 'Crystal Growth &amp; Design'
_journal_page_first 3803
_journal_paper_doi 10.1021/cg900578u
_journal_volume 9
_journal_year 2009
_chemical_formula_sum 'C17 H17 N O3'
_chemical_formula_weight 283.32
_chemical_name_systematic
;

 ?

;
_space_group_IT_number 15
_symmetry_cell_setting monoclinic
_symmetry_space_group_name_Hall '-C 2yc'
_symmetry_space_group_name_H-M 'C 1 2/c 1'
_atom_sites_solution_hydrogens geom
_atom_sites_solution_primary direct
_atom_sites_solution_secondary difmap
_audit_creation_method SHELXL-97
_cell_angle_alpha 90.00
_cell_angle_beta 110.434(2)
_cell_angle_gamma 90.00
_cell_formula_units_Z 32
_cell_length_a 29.6484(15)
_cell_length_b 16.7796(8)
_cell_length_c 23.3020(12)
_cell_measurement_reflns_used 9230
_cell_measurement_temperature 100(2)
_cell_measurement_theta_max 26.47
_cell_measurement_theta_min 2.51
_cell_volume 10863.0(10)
_computing_cell_refinement 'Bruker SMART'
_computing_data_collection 'Bruker SMART'
_computing_data_reduction 'Bruker SAINT'
_computing_molecular_graphics 'Bruker SHELXTL'
_computing_publication_material 'Bruker SHELXTL'
_computing_structure_refinement 'SHELXL-97 (Sheldrick, 1997)'
_computing_structure_solution 'SHELXS-97 (Sheldrick, 1990)'
_diffrn_ambient_temperature 100(2)
_diffrn_measured_fraction_theta_full 0.996
_diffrn_measured_fraction_theta_max 0.996
_diffrn_measurement_device_type 'CCD area detector'
_diffrn_measurement_method 'phi and omega scans'
_diffrn_radiation_monochromator graphite
_diffrn_radiation_source 'fine-focus sealed tube'
_diffrn_radiation_type MoK\a
_diffrn_radiation_wavelength 0.71073
_diffrn_reflns_av_R_equivalents 0.0597
_diffrn_reflns_av_sigmaI/netI 0.0271
_diffrn_reflns_limit_h_max 37
_diffrn_reflns_limit_h_min -37
_diffrn_reflns_limit_k_max 21
_diffrn_reflns_limit_k_min -21
_diffrn_reflns_limit_l_max 29
_diffrn_reflns_limit_l_min -29
_diffrn_reflns_number 124589
_diffrn_reflns_theta_full 26.49
_diffrn_reflns_theta_max 26.49
_diffrn_reflns_theta_min 1.42
_exptl_absorpt_coefficient_mu 0.095
_exptl_absorpt_correction_T_max 0.9674
_exptl_absorpt_correction_T_min 0.9584
_exptl_absorpt_correction_type multi-scan
_exptl_absorpt_process_details SADABS
_exptl_crystal_colour red
_exptl_crystal_density_diffrn 1.386
_exptl_crystal_density_method 'not measured'
_exptl_crystal_description block
_exptl_crystal_F_000 4800
_exptl_crystal_size_max 0.45
_exptl_crystal_size_mid 0.41
_exptl_crystal_size_min 0.35
_refine_diff_density_max 1.883
_refine_diff_density_min -0.481
_refine_diff_density_rms 0.211
_refine_ls_extinction_method none
_refine_ls_goodness_of_fit_ref 1.387
_refine_ls_hydrogen_treatment constr
_refine_ls_matrix_type full
_refine_ls_number_parameters 761
_refine_ls_number_reflns 11213
_refine_ls_number_restraints 0
_refine_ls_restrained_S_all 1.387
_refine_ls_R_factor_all 0.1431
_refine_ls_R_factor_gt 0.1125
_refine_ls_shift/su_max 0.001
_refine_ls_shift/su_mean 0.000
_refine_ls_structure_factor_coef Fsqd
_refine_ls_weighting_details 'calc w=1/[\s^2^(Fo^2^)+(0.2000P)^2^+0.0000P] where P=(Fo^2^+2Fc^2^)/3'
_refine_ls_weighting_scheme calc
_refine_ls_wR_factor_gt 0.3004
_refine_ls_wR_factor_ref 0.3560
_reflns_number_gt 6756
_reflns_number_total 11213
_reflns_threshold_expression >2sigma(I)
_cod_data_source_file cg900578usup16.cif
_cod_data_source_block Ward_Soegiarto_compound_C334
_cod_depositor_comments
;
The following automatic conversions were performed:

'_symmetry_cell_setting' value 'Monoclinic' changed to 'monoclinic'
according to /home/saulius/struct/CIF-dictionaries/cif_core.dic
dictionary named 'cif_core.dic' version 2.4.2 from 2011-04-26.

Automatic conversion script
Id: cif_fix_values 1891 2012-01-12 08:04:46Z andrius 
;
_cod_original_cell_volume 10863.0(9)
_cod_original_sg_symbol_H-M C2/c
_cod_database_code 4509643

loop_
_symmetry_equiv_pos_as_xyz
'x, y, z'
'-x, y, -z+1/2'
'x+1/2, y+1/2, z'
'-x+1/2, y+1/2, -z+1/2'
'-x, -y, -z'
'x, -y, z-1/2'
'-x+1/2, -y+1/2, -z'
'x+1/2, -y+1/2, z-1/2'

loop_
_atom_site_label
_atom_site_type_symbol
_atom_site_fract_x
_atom_site_fract_y
_atom_site_fract_z
_atom_site_U_iso_or_equiv
_atom_site_adp_type
_atom_site_occupancy
_atom_site_symmetry_multiplicity
_atom_site_calc_flag
_atom_site_refinement_flags
N1 N 0.30475(8) 0.77478(15) 0.15735(10) 0.0156(6) Uani 1 1 d .
C10 C 0.24609(10) 0.88748(16) 0.01714(12) 0.0145(6) Uani 1 1 d .
H10 H 0.2523 0.9321 -0.0041 0.017 Uiso 1 1 calc R
C9 C 0.28117(10) 0.86198(16) 0.06959(12) 0.0139(6) Uani 1 1 d .
C3 C 0.32958(10) 0.90411(18) 0.09430(13) 0.0164(7) Uani 1 1 d .
H3A H 0.3530 0.8770 0.0793 0.020 Uiso 1 1 calc R
H3B H 0.3261 0.9599 0.0795 0.020 Uiso 1 1 calc R
C2 C 0.34790(10) 0.90307(17) 0.16374(13) 0.0182(7) Uani 1 1 d .
H2A H 0.3260 0.9344 0.1789 0.022 Uiso 1 1 calc R
H2B H 0.3803 0.9276 0.1799 0.022 Uiso 1 1 calc R
C1 C 0.35033(10) 0.81753(17) 0.18598(13) 0.0198(7) Uani 1 1 d .
H1A H 0.3763 0.7892 0.1767 0.024 Uiso 1 1 calc R
H1B H 0.3586 0.8174 0.2310 0.024 Uiso 1 1 calc R
C4 C 0.29786(11) 0.70730(18) 0.19353(13) 0.0238(7) Uani 1 1 d .
H4A H 0.2868 0.7276 0.2263 0.029 Uiso 1 1 calc R
H4B H 0.3291 0.6802 0.2134 0.029 Uiso 1 1 calc R
C5 C 0.26172(11) 0.64772(18) 0.15511(14) 0.0225(7) Uani 1 1 d .
H5A H 0.2545 0.6081 0.1822 0.027 Uiso 1 1 calc R
H5B H 0.2756 0.6190 0.1281 0.027 Uiso 1 1 calc R
C12 C 0.19307(10) 0.78420(15) 0.02678(12) 0.0118(6) Uani 1 1 d .
C7 C 0.22623(10) 0.75743(15) 0.08120(12) 0.0133(6) Uani 1 1 d .
C8 C 0.27128(10) 0.79716(15) 0.10356(12) 0.0128(6) Uani 1 1 d .
C15 C 0.11343(10) 0.76334(16) -0.04963(13) 0.0151(6) Uani 1 1 d .
C14 C 0.12083(10) 0.83143(16) -0.08244(12) 0.0144(6) Uani 1 1 d .
C11 C 0.20097(10) 0.84924(17) -0.00628(13) 0.0143(6) Uani 1 1 d .
C16 C 0.08374(10) 0.85904(17) -0.14095(13) 0.0153(6) Uani 1 1 d .
C13 C 0.16401(10) 0.87194(16) -0.05994(12) 0.0139(6) Uani 1 1 d .
H13 H 0.1688 0.9170 -0.0818 0.017 Uiso 1 1 calc R
C17 C 0.03588(10) 0.81926(18) -0.16502(13) 0.0218(7) Uani 1 1 d .
H17A H 0.0136 0.8523 -0.1972 0.033 Uiso 1 1 calc R
H17B H 0.0233 0.8121 -0.1317 0.033 Uiso 1 1 calc R
H17C H 0.0393 0.7671 -0.1820 0.033 Uiso 1 1 calc R
C6 C 0.21546(10) 0.68916(16) 0.11635(13) 0.0166(6) Uani 1 1 d .
H6A H 0.1941 0.6505 0.0873 0.020 Uiso 1 1 calc R
H6B H 0.1984 0.7094 0.1432 0.020 Uiso 1 1 calc R
O4 O 0.10089(6) -0.00558(11) 0.49468(8) 0.0145(5) Uani 1 1 d .
C26 C 0.05761(10) 0.03442(15) 0.47325(12) 0.0110(6) Uani 1 1 d .
C31 C 0.12986(10) 0.08193(15) 0.58262(12) 0.0127(6) Uani 1 1 d .
C27 C 0.00441(10) 0.13731(15) 0.48386(12) 0.0139(6) Uani 1 1 d .
H27 H -0.0018 0.1814 0.5056 0.017 Uiso 1 1 calc R
C28 C 0.04988(10) 0.09860(16) 0.50680(12) 0.0120(6) Uani 1 1 d .
C24 C -0.02081(9) 0.04742(15) 0.39716(12) 0.0117(6) Uani 1 1 d .
C25 C 0.02436(10) 0.00788(15) 0.41944(12) 0.0134(6) Uani 1 1 d .
C30 C 0.13750(10) 0.01371(16) 0.54973(13) 0.0156(6) Uani 1 1 d .
C23 C -0.03050(9) 0.11239(15) 0.43136(12) 0.0130(6) Uani 1 1 d .
C18 C 0.03487(10) -0.05985(16) 0.38358(13) 0.0174(6) Uani 1 1 d .
H18A H 0.0563 -0.0988 0.4122 0.021 Uiso 1 1 calc R
H18B H 0.0517 -0.0391 0.3568 0.021 Uiso 1 1 calc R
C22 C -0.09745(11) 0.15376(18) 0.33812(13) 0.0184(7) Uani 1 1 d .
H22A H -0.0758 0.1854 0.3228 0.022 Uiso 1 1 calc R
H22B H -0.1298 0.1784 0.3226 0.022 Uiso 1 1 calc R
C33 C 0.16666(10) 0.10977(17) 0.64018(13) 0.0131(6) Uani 1 1 d .
C20 C -0.04724(11) -0.04049(18) 0.30690(13) 0.0241(7) Uani 1 1 d .
H20A H -0.0359 -0.0194 0.2747 0.029 Uiso 1 1 calc R
H20B H -0.0785 -0.0674 0.2863 0.029 Uiso 1 1 calc R
C32 C 0.21406(10) 0.06836(18) 0.66666(13) 0.0212(7) Uani 1 1 d .
H32A H 0.2356 0.1002 0.7004 0.032 Uiso 1 1 calc R
H32B H 0.2284 0.0618 0.6349 0.032 Uiso 1 1 calc R
H32C H 0.2093 0.0159 0.6821 0.032 Uiso 1 1 calc R
C21 C -0.10021(10) 0.06846(17) 0.31495(13) 0.0211(7) Uani 1 1 d .
H21A H -0.1260 0.0398 0.3242 0.025 Uiso 1 1 calc R
H21B H -0.1087 0.0691 0.2699 0.025 Uiso 1 1 calc R
C19 C -0.01123(11) -0.10129(19) 0.34473(15) 0.0269(7) Uani 1 1 d .
H19A H -0.0040 -0.1404 0.3173 0.032 Uiso 1 1 calc R
H19B H -0.0251 -0.1305 0.3716 0.032 Uiso 1 1 calc R
C45 C 0.07233(9) 0.48167(16) -0.00503(12) 0.0126(6) Uani 1 1 d .
C44 C 0.05570(9) 0.42390(16) 0.02625(12) 0.0115(6) Uani 1 1 d .
C40 C 0.04712(9) 0.43910(16) 0.07970(12) 0.0124(6) Uani 1 1 d .
C41 C 0.05532(9) 0.51783(16) 0.10329(12) 0.0118(6) Uani 1 1 d .
C46 C 0.08059(9) 0.45860(16) -0.05836(12) 0.0129(6) Uani 1 1 d .
H46 H 0.0925 0.4972 -0.0793 0.015 Uiso 1 1 calc R
C47 C 0.07221(9) 0.38248(16) -0.08163(12) 0.0132(6) Uani 1 1 d .
C42 C 0.07121(9) 0.57881(15) 0.07135(12) 0.0133(6) Uani 1 1 d .
C43 C 0.07985(9) 0.55928(16) 0.01907(12) 0.0137(6) Uani 1 1 d .
H43 H 0.0912 0.5992 -0.0014 0.016 Uiso 1 1 calc R
C49 C 0.07408(10) 0.28227(17) -0.16543(13) 0.0200(7) Uani 1 1 d .
H49A H 0.0397 0.2690 -0.1805 0.030 Uiso 1 1 calc R
H49B H 0.0917 0.2440 -0.1338 0.030 Uiso 1 1 calc R
H49C H 0.0863 0.2799 -0.1994 0.030 Uiso 1 1 calc R
C50 C 0.05376(9) 0.32322(16) -0.05027(12) 0.0143(6) Uani 1 1 d .
C36 C 0.02971(11) 0.37466(17) 0.11228(12) 0.0180(6) Uani 1 1 d .
H36A H -0.0057 0.3698 0.0937 0.022 Uiso 1 1 calc R
H36B H 0.0441 0.3229 0.1076 0.022 Uiso 1 1 calc R
C39 C 0.07890(10) 0.66269(16) 0.09579(13) 0.0142(6) Uani 1 1 d .
H39A H 0.0489 0.6938 0.0776 0.017 Uiso 1 1 calc R
H39B H 0.1045 0.6886 0.0842 0.017 Uiso 1 1 calc R
C37 C 0.05587(11) 0.61609(17) 0.18268(13) 0.0206(7) Uani 1 1 d .
H37A H 0.0660 0.6133 0.2279 0.025 Uiso 1 1 calc R
H37B H 0.0247 0.6446 0.1671 0.025 Uiso 1 1 calc R
C35 C 0.02907(11) 0.47765(18) 0.18798(14) 0.0212(7) Uani 1 1 d .
H35A H -0.0065 0.4819 0.1712 0.025 Uiso 1 1 calc R
H35B H 0.0398 0.4900 0.2323 0.025 Uiso 1 1 calc R
C48 C 0.08101(10) 0.36409(16) -0.13908(12) 0.0122(6) Uani 1 1 d .
C38 C 0.09331(11) 0.66198(18) 0.16507(13) 0.0200(7) Uani 1 1 d .
H38A H 0.0956 0.7173 0.1806 0.024 Uiso 1 1 calc R
H38B H 0.1252 0.6365 0.1836 0.024 Uiso 1 1 calc R
C34 C 0.04356(12) 0.39433(18) 0.17955(13) 0.0233(7) Uani 1 1 d .
H34A H 0.0276 0.3565 0.1990 0.028 Uiso 1 1 calc R
H34B H 0.0788 0.3884 0.1999 0.028 Uiso 1 1 calc R
C62 C 0.19382(9) 0.32721(15) 0.97551(12) 0.0103(6) Uani 1 1 d .
C61 C 0.17785(9) 0.26911(16) 1.00694(12) 0.0124(6) Uani 1 1 d .
C64 C 0.17800(9) 0.36777(16) 1.08397(12) 0.0130(6) Uani 1 1 d .
C55 C 0.19435(9) 0.23308(16) 0.89823(12) 0.0123(6) Uani 1 1 d .
C67 C 0.17659(11) 0.46740(17) 1.16841(13) 0.0192(7) Uani 1 1 d .
H67A H 0.1652 0.4691 1.2031 0.029 Uiso 1 1 calc R
H67B H 0.1584 0.5057 1.1372 0.029 Uiso 1 1 calc R
H67C H 0.2109 0.4811 1.1825 0.029 Uiso 1 1 calc R
C51 C 0.20195(9) 0.31233(16) 0.92168(12) 0.0132(6) Uani 1 1 d .
C59 C 0.17935(9) 0.17188(16) 0.93050(13) 0.0141(6) Uani 1 1 d .
C63 C 0.16989(9) 0.29138(16) 1.06066(12) 0.0137(6) Uani 1 1 d .
H63 H 0.1585 0.2524 1.0818 0.016 Uiso 1 1 calc R
C52 C 0.21880(11) 0.37680(17) 0.88855(13) 0.0191(7) Uani 1 1 d .
H52A H 0.2045 0.4285 0.8936 0.023 Uiso 1 1 calc R
H52B H 0.2542 0.3818 0.9067 0.023 Uiso 1 1 calc R
C60 C 0.17087(9) 0.19110(15) 0.98306(12) 0.0132(6) Uani 1 1 d .
H60 H 0.1600 0.1509 1.0038 0.016 Uiso 1 1 calc R
C66 C 0.16948(10) 0.38552(17) 1.14163(13) 0.0152(6) Uani 1 1 d .
C58 C 0.19385(11) 0.13493(17) 0.81859(13) 0.0203(7) Uani 1 1 d .
H58A H 0.2253 0.1072 0.8335 0.024 Uiso 1 1 calc R
H58B H 0.1830 0.1376 0.7734 0.024 Uiso 1 1 calc R
C54 C 0.21922(11) 0.27355(18) 0.81186(13) 0.0213(7) Uani 1 1 d .
H54A H 0.2075 0.2612 0.7675 0.026 Uiso 1 1 calc R
H54B H 0.2548 0.2697 0.8274 0.026 Uiso 1 1 calc R
C65 C 0.19572(9) 0.42713(16) 1.05216(12) 0.0141(6) Uani 1 1 d .
C56 C 0.17232(10) 0.08778(16) 0.90666(13) 0.0149(6) Uani 1 1 d .
H56A H 0.1473 0.0613 0.9189 0.018 Uiso 1 1 calc R
H56B H 0.2027 0.0576 0.9246 0.018 Uiso 1 1 calc R
C57 C 0.15731(10) 0.08803(17) 0.83757(13) 0.0184(7) Uani 1 1 d .
H57A H 0.1251 0.1126 0.8194 0.022 Uiso 1 1 calc R
H57B H 0.1554 0.0326 0.8223 0.022 Uiso 1 1 calc R
C53 C 0.20447(12) 0.35769(18) 0.82133(14) 0.0242(7) Uani 1 1 d .
H53A H 0.2200 0.3960 0.8018 0.029 Uiso 1 1 calc R
H53B H 0.1692 0.3633 0.8015 0.029 Uiso 1 1 calc R
N2 N -0.05458(8) 0.02568(14) 0.34291(11) 0.0150(6) Uani 1 1 d .
N3 N 0.04978(9) 0.53542(14) 0.15757(11) 0.0157(6) Uani 1 1 d .
N4 N 0.19957(9) 0.21553(14) 0.84360(11) 0.0150(6) Uani 1 1 d .
O7 O 0.20195(7) 0.40368(11) 0.99800(8) 0.0143(5) Uani 1 1 d .
O10 O 0.04704(7) 0.34732(11) 0.00340(8) 0.0142(5) Uani 1 1 d .
O1 O 0.14983(7) 0.74426(10) 0.00553(9) 0.0145(5) Uani 1 1 d .
O3 O 0.09327(8) 0.91457(13) -0.16971(9) 0.0244(6) Uani 1 1 d .
O12 O 0.09405(8) 0.41887(12) -0.16484(9) 0.0194(5) Uani 1 1 d .
O6 O 0.15743(7) 0.16720(12) 0.66682(9) 0.0192(5) Uani 1 1 d .
O8 O 0.20666(7) 0.49575(11) 1.06676(9) 0.0215(5) Uani 1 1 d .
O9 O 0.15677(8) 0.33157(12) 1.16838(10) 0.0255(6) Uani 1 1 d .
O11 O 0.04247(8) 0.25497(11) -0.06525(9) 0.0215(5) Uani 1 1 d .
O2 O 0.07921(7) 0.71799(12) -0.06429(10) 0.0262(5) Uani 1 1 d .
O5 O 0.17161(7) -0.03128(12) 0.56407(10) 0.0263(6) Uani 1 1 d .
C68 C -0.07850(10) 0.15430(17) 0.40773(13) 0.0149(6) Uani 1 1 d .
H68A H -0.0748 0.2099 0.4228 0.018 Uiso 1 1 calc R
H68B H -0.1017 0.1270 0.4231 0.018 Uiso 1 1 calc R
C69 C 0.08680(9) 0.12193(15) 0.56037(12) 0.0135(6) Uani 1 1 d .
H69 H 0.0819 0.1670 0.5822 0.016 Uiso 1 1 calc R

loop_
_atom_site_aniso_label
_atom_site_aniso_U_11
_atom_site_aniso_U_22
_atom_site_aniso_U_33
_atom_site_aniso_U_23
_atom_site_aniso_U_13
_atom_site_aniso_U_12
N1 0.0148(12) 0.0193(13) 0.0110(13) -0.0009(10) 0.0021(10) -0.0049(10)
C10 0.0208(15) 0.0109(13) 0.0151(14) -0.0003(11) 0.0105(12) -0.0032(11)
C9 0.0161(14) 0.0120(13) 0.0164(15) -0.0028(11) 0.0093(12) -0.0035(11)
C3 0.0127(14) 0.0180(15) 0.0203(16) -0.0008(12) 0.0079(13) -0.0045(12)
C2 0.0165(14) 0.0192(16) 0.0185(16) -0.0053(12) 0.0058(13) -0.0065(12)
C1 0.0164(14) 0.0239(16) 0.0159(15) -0.0030(12) 0.0018(12) -0.0051(12)
C4 0.0253(17) 0.0259(18) 0.0165(16) 0.0039(13) 0.0028(13) -0.0040(14)
C5 0.0244(16) 0.0211(16) 0.0212(16) 0.0023(13) 0.0071(14) 0.0000(13)
C12 0.0130(13) 0.0091(13) 0.0160(15) -0.0017(11) 0.0084(12) -0.0023(11)
C7 0.0170(14) 0.0114(13) 0.0131(14) -0.0026(11) 0.0072(12) -0.0023(11)
C8 0.0167(14) 0.0104(13) 0.0129(14) -0.0022(11) 0.0071(12) -0.0003(11)
C15 0.0150(14) 0.0151(14) 0.0141(14) 0.0019(11) 0.0037(12) 0.0012(11)
C14 0.0168(14) 0.0136(14) 0.0138(15) 0.0012(11) 0.0065(12) -0.0001(11)
C11 0.0167(14) 0.0135(15) 0.0157(15) -0.0001(11) 0.0095(12) 0.0011(11)
C16 0.0209(15) 0.0157(15) 0.0120(15) -0.0013(12) 0.0091(13) 0.0014(12)
C13 0.0192(14) 0.0110(13) 0.0150(14) 0.0006(11) 0.0104(12) -0.0006(11)
C17 0.0213(15) 0.0255(16) 0.0163(15) 0.0002(13) 0.0035(13) 0.0012(13)
C6 0.0180(14) 0.0154(14) 0.0168(15) 0.0025(11) 0.0067(12) -0.0022(11)
O4 0.0132(10) 0.0139(10) 0.0151(10) -0.0017(8) 0.0035(8) 0.0050(8)
C26 0.0136(13) 0.0097(13) 0.0122(14) 0.0025(11) 0.0076(12) 0.0028(10)
C31 0.0160(14) 0.0116(13) 0.0109(14) 0.0004(10) 0.0052(11) 0.0024(11)
C27 0.0179(14) 0.0122(13) 0.0142(14) 0.0002(11) 0.0090(12) 0.0040(11)
C28 0.0165(14) 0.0102(14) 0.0123(14) 0.0005(11) 0.0087(12) -0.0002(11)
C24 0.0149(13) 0.0114(13) 0.0094(14) 0.0033(10) 0.0051(11) 0.0002(11)
C25 0.0174(14) 0.0102(13) 0.0133(14) 0.0013(11) 0.0064(12) 0.0017(11)
C30 0.0146(13) 0.0151(14) 0.0155(15) -0.0011(11) 0.0033(12) 0.0013(11)
C23 0.0158(13) 0.0113(13) 0.0133(14) 0.0025(11) 0.0071(11) 0.0035(11)
C18 0.0195(14) 0.0154(14) 0.0175(15) -0.0030(11) 0.0065(12) 0.0012(12)
C22 0.0173(14) 0.0209(16) 0.0161(16) 0.0072(12) 0.0045(13) 0.0069(12)
C33 0.0164(14) 0.0129(15) 0.0107(14) 0.0010(11) 0.0057(12) -0.0025(12)
C20 0.0278(17) 0.0256(17) 0.0142(16) -0.0058(13) 0.0014(14) 0.0065(14)
C32 0.0206(15) 0.0250(16) 0.0179(16) -0.0006(13) 0.0068(13) -0.0014(12)
C21 0.0157(14) 0.0256(16) 0.0163(15) 0.0020(12) -0.0014(12) 0.0050(12)
C19 0.0240(17) 0.0288(18) 0.0250(18) -0.0069(14) 0.0049(14) 0.0024(14)
C45 0.0120(13) 0.0139(14) 0.0113(14) 0.0025(11) 0.0031(11) -0.0005(11)
C44 0.0093(12) 0.0109(13) 0.0132(15) 0.0017(11) 0.0026(11) -0.0021(10)
C40 0.0106(13) 0.0145(14) 0.0099(14) 0.0018(10) 0.0007(11) -0.0003(10)
C41 0.0100(13) 0.0153(14) 0.0088(13) 0.0005(11) 0.0016(11) -0.0014(11)
C46 0.0106(12) 0.0158(14) 0.0108(14) 0.0029(11) 0.0021(11) -0.0028(11)
C47 0.0132(13) 0.0139(14) 0.0130(14) -0.0001(11) 0.0049(11) -0.0017(11)
C42 0.0116(13) 0.0114(13) 0.0157(14) 0.0009(11) 0.0033(11) -0.0019(10)
C43 0.0129(13) 0.0143(14) 0.0130(14) 0.0042(11) 0.0035(11) -0.0013(11)
C49 0.0230(16) 0.0213(15) 0.0168(15) 0.0013(12) 0.0083(13) 0.0014(12)
C50 0.0130(13) 0.0172(14) 0.0128(14) -0.0002(11) 0.0048(11) -0.0011(11)
C36 0.0241(15) 0.0177(15) 0.0150(15) 0.0023(12) 0.0105(13) -0.0033(12)
C39 0.0137(14) 0.0150(15) 0.0145(15) -0.0019(11) 0.0054(12) -0.0033(11)
C37 0.0249(15) 0.0244(16) 0.0125(15) -0.0040(12) 0.0064(13) -0.0015(13)
C35 0.0274(17) 0.0244(16) 0.0151(15) 0.0012(13) 0.0117(14) -0.0045(13)
C48 0.0115(13) 0.0133(14) 0.0117(14) 0.0015(11) 0.0040(12) 0.0003(11)
C38 0.0200(15) 0.0198(16) 0.0173(16) -0.0065(12) 0.0028(13) -0.0062(13)
C34 0.0295(17) 0.0229(16) 0.0196(16) 0.0048(13) 0.0114(14) -0.0006(14)
C62 0.0076(12) 0.0074(13) 0.0139(14) 0.0019(11) 0.0014(11) -0.0012(10)
C61 0.0091(13) 0.0146(14) 0.0132(14) 0.0024(11) 0.0036(11) -0.0007(11)
C64 0.0114(13) 0.0126(14) 0.0150(14) 0.0013(11) 0.0045(11) -0.0010(10)
C55 0.0102(13) 0.0165(14) 0.0080(13) 0.0001(11) 0.0004(11) -0.0013(11)
C67 0.0210(15) 0.0205(16) 0.0169(16) -0.0027(12) 0.0076(13) -0.0002(12)
C51 0.0115(13) 0.0150(14) 0.0113(14) 0.0018(11) 0.0018(11) -0.0022(11)
C59 0.0111(13) 0.0128(14) 0.0163(15) 0.0000(11) 0.0021(11) -0.0011(10)
C63 0.0125(13) 0.0138(14) 0.0134(14) 0.0021(11) 0.0029(11) -0.0024(11)
C52 0.0240(15) 0.0193(15) 0.0158(15) 0.0019(12) 0.0093(13) -0.0047(12)
C60 0.0123(13) 0.0119(13) 0.0140(14) 0.0031(11) 0.0028(11) -0.0009(10)
C66 0.0173(15) 0.0162(16) 0.0133(15) 0.0007(12) 0.0066(12) -0.0011(12)
C58 0.0266(16) 0.0199(15) 0.0138(15) -0.0041(12) 0.0061(13) 0.0018(13)
C54 0.0264(16) 0.0247(17) 0.0147(15) 0.0016(13) 0.0097(13) -0.0044(13)
C65 0.0133(13) 0.0165(14) 0.0132(15) -0.0013(11) 0.0056(11) -0.0019(11)
C56 0.0134(14) 0.0133(15) 0.0180(16) 0.0006(12) 0.0056(12) -0.0030(11)
C57 0.0190(15) 0.0181(16) 0.0154(15) -0.0054(12) 0.0026(13) -0.0040(12)
C53 0.0310(18) 0.0263(17) 0.0179(16) 0.0029(13) 0.0117(14) -0.0019(14)
N2 0.0132(12) 0.0184(13) 0.0114(13) -0.0004(10) 0.0018(10) 0.0021(10)
N3 0.0185(13) 0.0187(13) 0.0112(13) -0.0012(10) 0.0069(10) -0.0029(10)
N4 0.0169(12) 0.0173(13) 0.0122(13) -0.0022(10) 0.0068(10) -0.0029(10)
O7 0.0198(10) 0.0100(10) 0.0137(10) -0.0003(8) 0.0064(8) -0.0038(8)
O10 0.0195(10) 0.0114(10) 0.0131(10) 0.0000(8) 0.0075(9) -0.0040(8)
O1 0.0132(10) 0.0130(10) 0.0154(10) 0.0018(8) 0.0027(8) -0.0046(8)
O3 0.0274(12) 0.0298(13) 0.0176(12) 0.0096(9) 0.0097(10) -0.0015(10)
O12 0.0299(12) 0.0173(11) 0.0160(11) -0.0012(8) 0.0144(10) -0.0057(9)
O6 0.0219(11) 0.0202(12) 0.0138(11) -0.0065(9) 0.0042(9) 0.0019(9)
O8 0.0304(12) 0.0142(11) 0.0233(12) -0.0021(8) 0.0138(10) -0.0073(9)
O9 0.0430(15) 0.0205(12) 0.0228(13) 0.0012(9) 0.0237(12) -0.0057(10)
O11 0.0305(12) 0.0157(11) 0.0230(12) -0.0013(8) 0.0151(10) -0.0074(9)
O2 0.0200(11) 0.0232(12) 0.0278(12) 0.0073(10) -0.0016(10) -0.0089(9)
O5 0.0188(11) 0.0214(12) 0.0315(13) -0.0072(9) -0.0003(10) 0.0092(9)
C68 0.0127(14) 0.0183(15) 0.0160(15) 0.0037(12) 0.0077(12) 0.0060(12)
C69 0.0175(14) 0.0113(13) 0.0137(14) -0.0007(11) 0.0080(12) 0.0009(11)

loop_
_atom_type_symbol
_atom_type_description
_atom_type_scat_dispersion_real
_atom_type_scat_dispersion_imag
_atom_type_scat_source
C C 0.0033 0.0016 'International Tables Vol C Tables 4.2.6.8 and 6.1.1.4'
H H 0.0000 0.0000 'International Tables Vol C Tables 4.2.6.8 and 6.1.1.4'
N N 0.0061 0.0033 'International Tables Vol C Tables 4.2.6.8 and 6.1.1.4'
O O 0.0106 0.0060 'International Tables Vol C Tables 4.2.6.8 and 6.1.1.4'

loop_
_geom_angle_atom_site_label_1
_geom_angle_atom_site_label_2
_geom_angle_atom_site_label_3
_geom_angle
C8 N1 C4 122.8(2)
C8 N1 C1 123.1(2)
C4 N1 C1 114.0(2)
C9 C10 C11 121.7(3)
C9 C10 H10 119.1
C11 C10 H10 119.1
C10 C9 C8 119.5(2)
C10 C9 C3 121.0(2)
C8 C9 C3 119.4(2)
C2 C3 C9 109.7(2)
C2 C3 H3A 109.7
C9 C3 H3A 109.7
C2 C3 H3B 109.7
C9 C3 H3B 109.7
H3A C3 H3B 108.2
C3 C2 C1 109.4(2)
C3 C2 H2A 109.8
C1 C2 H2A 109.8
C3 C2 H2B 109.8
C1 C2 H2B 109.8
H2A C2 H2B 108.3
N1 C1 C2 112.3(2)
N1 C1 H1A 109.1
C2 C1 H1A 109.1
N1 C1 H1B 109.1
C2 C1 H1B 109.1
H1A C1 H1B 107.9
N1 C4 C5 112.5(2)
N1 C4 H4A 109.1
C5 C4 H4A 109.1
N1 C4 H4B 109.1
C5 C4 H4B 109.1
H4A C4 H4B 107.8
C4 C5 C6 110.8(2)
C4 C5 H5A 109.5
C6 C5 H5A 109.5
C4 C5 H5B 109.5
C6 C5 H5B 109.5
H5A C5 H5B 108.1
O1 C12 C7 116.6(2)
O1 C12 C11 119.7(2)
C7 C12 C11 123.8(3)
C12 C7 C8 117.5(2)
C12 C7 C6 121.9(2)
C8 C7 C6 120.6(2)
N1 C8 C7 120.1(2)
N1 C8 C9 119.8(2)
C7 C8 C9 120.1(2)
O2 C15 O1 114.5(2)
O2 C15 C14 128.0(3)
O1 C15 C14 117.4(2)
C13 C14 C15 119.0(2)
C13 C14 C16 118.9(2)
C15 C14 C16 122.2(2)
C13 C11 C12 118.3(3)
C13 C11 C10 124.3(3)
C12 C11 C10 117.3(3)
O3 C16 C17 120.1(3)
O3 C16 C14 119.5(3)
C17 C16 C14 120.4(2)
C14 C13 C11 122.6(3)
C14 C13 H13 118.7
C11 C13 H13 118.7
C16 C17 H17A 109.5
C16 C17 H17B 109.5
H17A C17 H17B 109.5
C16 C17 H17C 109.5
H17A C17 H17C 109.5
H17B C17 H17C 109.5
C7 C6 C5 110.6(2)
C7 C6 H6A 109.5
C5 C6 H6A 109.5
C7 C6 H6B 109.5
C5 C6 H6B 109.5
H6A C6 H6B 108.1
C26 O4 C30 123.1(2)
C25 C26 O4 117.0(2)
C25 C26 C28 123.8(3)
O4 C26 C28 119.1(2)
C69 C31 C30 119.1(2)
C69 C31 C33 118.8(2)
C30 C31 C33 122.1(2)
C23 C27 C28 121.3(2)
C23 C27 H27 119.3
C28 C27 H27 119.3
C26 C28 C69 119.1(3)
C26 C28 C27 117.5(3)
C69 C28 C27 123.5(2)
N2 C24 C25 120.6(2)
N2 C24 C23 119.6(2)
C25 C24 C23 119.8(2)
C26 C25 C24 117.9(2)
C26 C25 C18 122.0(2)
C24 C25 C18 120.1(2)
O5 C30 O4 114.5(2)
O5 C30 C31 128.3(3)
O4 C30 C31 117.2(2)
C27 C23 C24 119.6(2)
C27 C23 C68 120.6(2)
C24 C23 C68 119.8(2)
C25 C18 C19 111.0(2)
C25 C18 H18A 109.4
C19 C18 H18A 109.4
C25 C18 H18B 109.4
C19 C18 H18B 109.4
H18A C18 H18B 108.0
C68 C22 C21 109.8(2)
C68 C22 H22A 109.7
C21 C22 H22A 109.7
C68 C22 H22B 109.7
C21 C22 H22B 109.7
H22A C22 H22B 108.2
O6 C33 C31 118.8(3)
O6 C33 C32 120.0(3)
C31 C33 C32 121.2(2)
N2 C20 C19 113.3(2)
N2 C20 H20A 108.9
C19 C20 H20A 108.9
N2 C20 H20B 108.9
C19 C20 H20B 108.9
H20A C20 H20B 107.7
C33 C32 H32A 109.5
C33 C32 H32B 109.5
H32A C32 H32B 109.5
C33 C32 H32C 109.5
H32A C32 H32C 109.5
H32B C32 H32C 109.5
N2 C21 C22 112.0(2)
N2 C21 H21A 109.2
C22 C21 H21A 109.2
N2 C21 H21B 109.2
C22 C21 H21B 109.2
H21A C21 H21B 107.9
C20 C19 C18 110.0(3)
C20 C19 H19A 109.7
C18 C19 H19A 109.7
C20 C19 H19B 109.7
C18 C19 H19B 109.7
H19A C19 H19B 108.2
C44 C45 C46 118.2(3)
C44 C45 C43 118.0(3)
C46 C45 C43 123.9(2)
C40 C44 O10 116.9(2)
C40 C44 C45 123.4(3)
O10 C44 C45 119.7(2)
C44 C40 C41 117.5(2)
C44 C40 C36 121.6(2)
C41 C40 C36 120.9(2)
N3 C41 C40 120.1(2)
N3 C41 C42 119.6(2)
C40 C41 C42 120.3(2)
C47 C46 C45 122.8(2)
C47 C46 H46 118.6
C45 C46 H46 118.6
C46 C47 C50 119.1(2)
C46 C47 C48 119.0(2)
C50 C47 C48 121.9(2)
C43 C42 C41 119.2(2)
C43 C42 C39 120.6(2)
C41 C42 C39 120.2(2)
C42 C43 C45 121.6(2)
C42 C43 H43 119.2
C45 C43 H43 119.2
C48 C49 H49A 109.5
C48 C49 H49B 109.5
H49A C49 H49B 109.5
C48 C49 H49C 109.5
H49A C49 H49C 109.5
H49B C49 H49C 109.5
O11 C50 O10 115.0(2)
O11 C50 C47 128.2(3)
O10 C50 C47 116.8(2)
C34 C36 C40 110.4(2)
C34 C36 H36A 109.6
C40 C36 H36A 109.6
C34 C36 H36B 109.6
C40 C36 H36B 109.6
H36A C36 H36B 108.1
C42 C39 C38 110.1(2)
C42 C39 H39A 109.6
C38 C39 H39A 109.6
C42 C39 H39B 109.6
C38 C39 H39B 109.6
H39A C39 H39B 108.1
N3 C37 C38 111.2(2)
N3 C37 H37A 109.4
C38 C37 H37A 109.4
N3 C37 H37B 109.4
C38 C37 H37B 109.4
H37A C37 H37B 108.0
N3 C35 C34 111.6(2)
N3 C35 H35A 109.3
C34 C35 H35A 109.3
N3 C35 H35B 109.3
C34 C35 H35B 109.3
H35A C35 H35B 108.0
O12 C48 C47 118.0(2)
O12 C48 C49 120.6(2)
C47 C48 C49 121.5(2)
C39 C38 C37 109.3(2)
C39 C38 H38A 109.8
C37 C38 H38A 109.8
C39 C38 H38B 109.8
C37 C38 H38B 109.8
H38A C38 H38B 108.3
C35 C34 C36 110.7(2)
C35 C34 H34A 109.5
C36 C34 H34A 109.5
C35 C34 H34B 109.5
C36 C34 H34B 109.5
H34A C34 H34B 108.1
O7 C62 C51 116.9(2)
O7 C62 C61 119.8(2)
C51 C62 C61 123.3(3)
C62 C61 C63 118.4(3)
C62 C61 C60 118.1(2)
C63 C61 C60 123.5(2)
C63 C64 C65 118.9(2)
C63 C64 C66 118.8(2)
C65 C64 C66 122.3(2)
N4 C55 C51 120.2(2)
N4 C55 C59 119.4(2)
C51 C55 C59 120.3(2)
C66 C67 H67A 109.5
C66 C67 H67B 109.5
H67A C67 H67B 109.5
C66 C67 H67C 109.5
H67A C67 H67C 109.5
H67B C67 H67C 109.5
C62 C51 C55 117.6(2)
C62 C51 C52 121.9(2)
C55 C51 C52 120.5(2)
C60 C59 C55 119.2(2)
C60 C59 C56 120.3(2)
C55 C59 C56 120.5(2)
C64 C63 C61 122.5(3)
C64 C63 H63 118.7
C61 C63 H63 118.7
C53 C52 C51 110.8(2)
C53 C52 H52A 109.5
C51 C52 H52A 109.5
C53 C52 H52B 109.5
C51 C52 H52B 109.5
H52A C52 H52B 108.1
C59 C60 C61 121.6(2)
C59 C60 H60 119.2
C61 C60 H60 119.2
O9 C66 C64 119.4(3)
O9 C66 C67 119.3(3)
C64 C66 C67 121.3(2)
N4 C58 C57 111.0(2)
N4 C58 H58A 109.4
C57 C58 H58A 109.4
N4 C58 H58B 109.4
C57 C58 H58B 109.4
H58A C58 H58B 108.0
N4 C54 C53 111.1(2)
N4 C54 H54A 109.4
C53 C54 H54A 109.4
N4 C54 H54B 109.4
C53 C54 H54B 109.4
H54A C54 H54B 108.0
O8 C65 O7 114.5(2)
O8 C65 C64 128.3(3)
O7 C65 C64 117.2(2)
C59 C56 C57 110.0(2)
C59 C56 H56A 109.7
C57 C56 H56A 109.7
C59 C56 H56B 109.7
C57 C56 H56B 109.7
H56A C56 H56B 108.2
C56 C57 C58 109.6(2)
C56 C57 H57A 109.8
C58 C57 H57A 109.8
C56 C57 H57B 109.8
C58 C57 H57B 109.8
H57A C57 H57B 108.2
C52 C53 C54 111.0(3)
C52 C53 H53A 109.4
C54 C53 H53A 109.4
C52 C53 H53B 109.4
C54 C53 H53B 109.4
H53A C53 H53B 108.0
C24 N2 C20 122.1(2)
C24 N2 C21 123.2(2)
C20 N2 C21 114.7(2)
C41 N3 C35 121.0(2)
C41 N3 C37 122.3(2)
C35 N3 C37 115.8(2)
C55 N4 C58 122.5(2)
C55 N4 C54 121.5(2)
C58 N4 C54 115.3(2)
C62 O7 C65 123.2(2)
C44 O10 C50 123.4(2)
C12 O1 C15 122.9(2)
C23 C68 C22 109.7(2)
C23 C68 H68A 109.7
C22 C68 H68A 109.7
C23 C68 H68B 109.7
C22 C68 H68B 109.7
H68A C68 H68B 108.2
C31 C69 C28 122.3(2)
C31 C69 H69 118.8
C28 C69 H69 118.8

loop_
_geom_bond_atom_site_label_1
_geom_bond_atom_site_label_2
_geom_bond_distance
N1 C8 1.352(3)
N1 C4 1.468(4)
N1 C1 1.468(3)
C10 C9 1.368(4)
C10 C11 1.411(4)
C10 H10 0.9500
C9 C8 1.434(4)
C9 C3 1.521(4)
C3 C2 1.517(4)
C3 H3A 0.9900
C3 H3B 0.9900
C2 C1 1.519(4)
C2 H2A 0.9900
C2 H2B 0.9900
C1 H1A 0.9900
C1 H1B 0.9900
C4 C5 1.510(4)
C4 H4A 0.9900
C4 H4B 0.9900
C5 C6 1.521(4)
C5 H5A 0.9900
C5 H5B 0.9900
C12 O1 1.376(3)
C12 C7 1.381(4)
C12 C11 1.402(4)
C7 C8 1.419(4)
C7 C6 1.506(4)
C15 O2 1.218(3)
C15 O1 1.397(3)
C15 C14 1.433(4)
C14 C13 1.381(4)
C14 C16 1.495(4)
C11 C13 1.397(4)
C16 O3 1.237(3)
C16 C17 1.489(4)
C13 H13 0.9500
C17 H17A 0.9800
C17 H17B 0.9800
C17 H17C 0.9800
C6 H6A 0.9900
C6 H6B 0.9900
O4 C26 1.378(3)
O4 C30 1.399(3)
C26 C25 1.371(4)
C26 C28 1.396(4)
C31 C69 1.374(4)
C31 C30 1.439(4)
C31 C33 1.478(4)
C27 C23 1.363(4)
C27 C28 1.422(4)
C27 H27 0.9500
C28 C69 1.398(4)
C24 N2 1.360(3)
C24 C25 1.421(4)
C24 C23 1.437(4)
C25 C18 1.506(4)
C30 O5 1.212(3)
C23 C68 1.509(4)
C18 C19 1.519(4)
C18 H18A 0.9900
C18 H18B 0.9900
C22 C68 1.520(4)
C22 C21 1.522(4)
C22 H22A 0.9900
C22 H22B 0.9900
C33 O6 1.228(3)
C33 C32 1.494(4)
C20 N2 1.453(4)
C20 C19 1.517(4)
C20 H20A 0.9900
C20 H20B 0.9900
C32 H32A 0.9800
C32 H32B 0.9800
C32 H32C 0.9800
C21 N2 1.468(3)
C21 H21A 0.9900
C21 H21B 0.9900
C19 H19A 0.9900
C19 H19B 0.9900
C45 C44 1.402(4)
C45 C46 1.403(4)
C45 C43 1.405(4)
C44 C40 1.379(4)
C44 O10 1.380(3)
C40 C41 1.419(4)
C40 C36 1.512(4)
C41 N3 1.363(3)
C41 C42 1.438(4)
C46 C47 1.376(4)
C46 H46 0.9500
C47 C50 1.450(4)
C47 C48 1.483(4)
C42 C43 1.369(4)
C42 C39 1.506(4)
C43 H43 0.9500
C49 C48 1.489(4)
C49 H49A 0.9800
C49 H49B 0.9800
C49 H49C 0.9800
C50 O11 1.210(3)
C50 O10 1.393(3)
C36 C34 1.512(4)
C36 H36A 0.9900
C36 H36B 0.9900
C39 C38 1.519(4)
C39 H39A 0.9900
C39 H39B 0.9900
C37 N3 1.461(4)
C37 C38 1.520(4)
C37 H37A 0.9900
C37 H37B 0.9900
C35 N3 1.457(4)
C35 C34 1.496(4)
C35 H35A 0.9900
C35 H35B 0.9900
C48 O12 1.231(3)
C38 H38A 0.9900
C38 H38B 0.9900
C34 H34A 0.9900
C34 H34B 0.9900
C62 O7 1.375(3)
C62 C51 1.380(4)
C62 C61 1.398(4)
C61 C63 1.403(4)
C61 C60 1.409(4)
C64 C63 1.380(4)
C64 C65 1.446(4)
C64 C66 1.482(4)
C55 N4 1.367(3)
C55 C51 1.425(4)
C55 C59 1.432(4)
C67 C66 1.493(4)
C67 H67A 0.9800
C67 H67B 0.9800
C67 H67C 0.9800
C51 C52 1.512(4)
C59 C60 1.372(4)
C59 C56 1.504(4)
C63 H63 0.9500
C52 C53 1.507(4)
C52 H52A 0.9900
C52 H52B 0.9900
C60 H60 0.9500
C66 O9 1.230(3)
C58 N4 1.459(4)
C58 C57 1.524(4)
C58 H58A 0.9900
C58 H58B 0.9900
C54 N4 1.461(3)
C54 C53 1.517(4)
C54 H54A 0.9900
C54 H54B 0.9900
C65 O8 1.212(3)
C65 O7 1.394(3)
C56 C57 1.513(4)
C56 H56A 0.9900
C56 H56B 0.9900
C57 H57A 0.9900
C57 H57B 0.9900
C53 H53A 0.9900
C53 H53B 0.9900
C68 H68A 0.9900
C68 H68B 0.9900
C69 H69 0.9500
